data_1570310
loop_
_publ_author_name
'Homma, Kenji'
'Yonemura, Masao'
'Kobayashi, Takeshi'
'Nagao, Miki'
'Hirayama, Masaaki'
'Kanno, Ryoji'

_publ_section_title
;
 Crystal structure and phase transitions of the lithium ionic conductor
 Li3PS4
;
_journal_issue 1
_journal_name_full 'Solid State Ionics'
_journal_page_first 53
_journal_page_last 58
_journal_paper_doi 10.1016/j.ssi.2010.10.001
_journal_volume 182
_journal_year 2011
_chemical_formula_sum 'Li3 P S4'
_chemical_formula_weight 180.037
_chemical_name_common 'Lithium tetrasulfidophosphate(V)'
_chemical_name_systematic 'Lithium tetrasulfidophosphate(V)'
_space_group_IT_number 62
_space_group_name_Hall '-P 2ac 2n'
_space_group_name_H-M_alt 'P n m a'
_cell_angle_alpha 90.000000
_cell_angle_beta 90.000000
_cell_angle_gamma 90.000000
_cell_formula_units_Z 4
_cell_length_a 12.8190(5)
_cell_length_b 8.2195(4)
_cell_length_c 6.1236(2)
_cell_measurement_temperature 637
_cell_volume 645.22(5)
_cod_data_source_file beta-Li3PS4.cif
_cod_data_source_block 1
_cod_original_cell_volume 645.23(5)
_cod_database_code 1570310

loop_
_space_group_symop_operation_xyz
'x, y, z'
'-x, -y, -z'
'-x+1/2, -y, z+1/2'
'x+1/2, y, -z+1/2'
'-x, y+1/2, -z'
'x, -y+1/2, z'
'x+1/2, -y+1/2, -z+1/2'
'-x+1/2, y+1/2, z+1/2'

loop_
_atom_site_label
_atom_site_occupancy
_atom_site_fract_x
_atom_site_fract_y
_atom_site_fract_z
_atom_site_adp_type
_atom_site_B_iso_or_equiv
_atom_site_type_symbol
Li1 1.0 0.3562(9) 0.013(19) 0.439(2) Biso 7.7(2) Li
Li2 0.70(16) 0.000000 0.000000 0.500000 Biso 7.7(2) Li
Li3 0.30(16) 0.999(6) 0.250000 0.889(11) Biso 7.7(2) Li
P1 1.0 0.0872(2) 0.250000 0.1719(5) Biso 1.62(5) P
S1 1.0 0.1551(13) 0.0458(2) 0.2852(4) Biso 2.61(4) S
S2 1.0 0.9346(2) 0.250000 0.2574(7) Biso 2.61(4) S
S3 1.0 0.1068(2) 0.250000 0.8366(4) Biso 2.61(4) S
